data_2206657
loop_
_publ_author_name
'Narasegowda, R. S.'
'Vijaya, T.'
'Yathirajan, H. S.'
'Nagaraja, P.'
'Narasimhamurthy, T.'
'Rathore, R. S.'

_publ_section_title
;
 Thionordazepam: strong intermolecular N---H&#x00B7;&#x00B7;&#x00B7;N
 hydrogen-bonded chains
;
_journal_coeditor_code CI6627
_journal_issue 9
_journal_name_full 'Acta Crystallographica Section E'
_journal_page_first o2934
_journal_page_last o2936
_journal_paper_doi 10.1107/S1600536805025286
_journal_volume 61
_journal_year 2005
_chemical_formula_iupac 'C15 H11 Cl1 N2 S1'
_chemical_formula_moiety 'C15 H11 Cl1 N2 S1'
_chemical_formula_sum 'C15 H11 Cl N2 S'
_chemical_formula_weight 286.77
_chemical_melting_point 489
_chemical_name_common Thionordazepam
_chemical_name_systematic
;
7-Chloro-1,3-dihydro-5-phenyl-2H-1,4-benzodiazepin-2-thione
;
_space_group_IT_number 30
_symmetry_cell_setting orthorhombic
_symmetry_space_group_name_Hall 'P 2 -2bc'
_symmetry_space_group_name_H-M 'P n c 2'
_atom_sites_solution_hydrogens geom
_atom_sites_solution_primary direct
_atom_sites_solution_secondary difmap
_cell_angle_alpha 90.00
_cell_angle_beta 90.00
_cell_angle_gamma 90.00
_cell_formula_units_Z 4
_cell_length_a 9.993(2)
_cell_length_b 14.223(3)
_cell_length_c 10.175(2)
_cell_measurement_reflns_used 1456
_cell_measurement_temperature 293(2)
_cell_measurement_theta_max 35
_cell_measurement_theta_min 5
_cell_volume 1446.2(5)
_computing_cell_refinement 'SAINT-Plus (Bruker, 2001)'
_computing_data_collection 'SMART (Bruker, 1998)'
_computing_data_reduction SAINT-Plus
_computing_molecular_graphics 'ORTEP-3 (Farrugia, 1997) and PLATON (Spek, 2003)'
_computing_publication_material 'WinGX (Farrugia, 1999) and PARST (Nardelli, 1995)'
_computing_structure_refinement 'SHELXL97 (Sheldrick, 1997)'
_computing_structure_solution 'SHELXTL  (Bruker, 2000)'
_diffrn_ambient_temperature 293(2)
_diffrn_measured_fraction_theta_full 1.000
_diffrn_measured_fraction_theta_max 0.958
_diffrn_measurement_device_type 'Bruker SMART CCD area-detector'
_diffrn_measurement_method \w
_diffrn_radiation_monochromator graphite
_diffrn_radiation_source 'fine-focus sealed tube'
_diffrn_radiation_type MoK\a
_diffrn_radiation_wavelength 0.71073
_diffrn_reflns_av_R_equivalents 0.0571
_diffrn_reflns_av_sigmaI/netI 0.0786
_diffrn_reflns_limit_h_max 12
_diffrn_reflns_limit_h_min -11
_diffrn_reflns_limit_k_max 17
_diffrn_reflns_limit_k_min -18
_diffrn_reflns_limit_l_max 13
_diffrn_reflns_limit_l_min -13
_diffrn_reflns_number 10960
_diffrn_reflns_theta_full 25.00
_diffrn_reflns_theta_max 27.37
_diffrn_reflns_theta_min 2.04
_exptl_absorpt_coefficient_mu 0.395
_exptl_absorpt_correction_T_max 0.972
_exptl_absorpt_correction_T_min 0.865
_exptl_absorpt_correction_type multi-scan
_exptl_absorpt_process_details '(SADABS; Sheldrick, 1996)'
_exptl_crystal_colour colourless
_exptl_crystal_density_diffrn 1.317
_exptl_crystal_density_method 'not measured'
_exptl_crystal_description Thin-plate
_exptl_crystal_F_000 592
_exptl_crystal_size_max 0.5
_exptl_crystal_size_mid 0.3
_exptl_crystal_size_min 0.08
_refine_diff_density_max 0.246
_refine_diff_density_min -0.148
_refine_ls_abs_structure_details 'Flack (1983), 1358 Friedel pairs'
_refine_ls_abs_structure_Flack 0.42(11)
_refine_ls_extinction_method none
_refine_ls_goodness_of_fit_ref 1.004
_refine_ls_hydrogen_treatment mixed
_refine_ls_matrix_type full
_refine_ls_number_parameters 175
_refine_ls_number_reflns 3021
_refine_ls_number_restraints 2
_refine_ls_restrained_S_all 1.003
_refine_ls_R_factor_all 0.1507
_refine_ls_R_factor_gt 0.0615
_refine_ls_shift/su_max 0.001
_refine_ls_shift/su_mean 0.000
_refine_ls_structure_factor_coef Fsqd
_refine_ls_weighting_details 'calc w = 1/[\s^2^(Fo^2^)+(0.0619P)^2^] where P = (Fo^2^+2Fc^2^)/3'
_refine_ls_weighting_scheme calc
_refine_ls_wR_factor_gt 0.1143
_refine_ls_wR_factor_ref 0.1416
_reflns_number_gt 1505
_reflns_number_total 3021
_reflns_threshold_expression I>2\s(I)
_cod_data_source_file ci6627.cif
_cod_data_source_block I
_cod_original_formula_sum 'C15 H11 Cl1 N2 S1'
_cod_database_code 2206657
_cod_database_fobs_code 2206657

loop_
_symmetry_equiv_pos_as_xyz
'x, y, z'
'-x, -y, z'
'x, -y+1/2, z+1/2'
'-x, y+1/2, z+1/2'

loop_
_atom_site_label
_atom_site_fract_x
_atom_site_fract_y
_atom_site_fract_z
_atom_site_U_iso_or_equiv
_atom_site_adp_type
_atom_site_calc_flag
_atom_site_refinement_flags
_atom_site_occupancy
_atom_site_type_symbol
Cl1 0.39074(18) 0.37536(10) 0.09580(18) 0.1276(7) Uani d . 1 Cl
S1 -0.11734(13) 0.83597(14) 0.25400(18) 0.1197(7) Uani d . 1 S
N1 0.0504(4) 0.7113(3) 0.1617(4) 0.0696(10) Uani d D 1 N
H1 0.060(4) 0.750(3) 0.095(3) 0.084 Uiso d D 1 H
N2 0.0777(4) 0.6675(3) 0.4431(4) 0.0742(11) Uani d . 1 N
C1 0.2895(5) 0.4731(3) 0.1211(6) 0.0819(14) Uani d . 1 C
C2 0.2234(5) 0.5114(4) 0.0133(6) 0.0906(15) Uani d . 1 C
H2 0.2322 0.4844 -0.0695 0.109 Uiso calc R 1 H
C3 0.1448(5) 0.5896(4) 0.0311(5) 0.0805(14) Uani d . 1 C
H3 0.1016 0.6163 -0.0407 0.097 Uiso calc R 1 H
C4 0.1292(4) 0.6291(3) 0.1544(5) 0.0627(12) Uani d . 1 C
C5 0.1954(4) 0.5905(3) 0.2631(5) 0.0609(11) Uani d . 1 C
C6 0.2774(4) 0.5118(3) 0.2418(5) 0.0704(12) Uani d . 1 C
H6 0.3242 0.4859 0.3120 0.085 Uiso calc R 1 H
C7 -0.0352(4) 0.7357(4) 0.2555(5) 0.0792(13) Uani d . 1 C
C8 -0.0448(4) 0.6646(4) 0.3649(5) 0.0907(15) Uani d . 1 C
H8A -0.1213 0.6788 0.4202 0.109 Uiso calc R 1 H
H8B -0.0570 0.6022 0.3284 0.109 Uiso calc R 1 H
C9 0.1850(5) 0.6314(3) 0.3953(4) 0.0592(11) Uani d . 1 C
C10 0.3036(5) 0.6316(3) 0.4850(5) 0.0613(11) Uani d . 1 C
C11 0.2872(5) 0.6170(3) 0.6174(5) 0.0831(14) Uani d . 1 C
H11 0.2026 0.6044 0.6510 0.100 Uiso calc R 1 H
C12 0.3960(7) 0.6210(4) 0.7009(6) 0.1040(19) Uani d . 1 C
H12 0.3840 0.6112 0.7904 0.125 Uiso calc R 1 H
C13 0.5212(7) 0.6391(4) 0.6531(7) 0.1033(19) Uani d . 1 C
H13 0.5939 0.6421 0.7101 0.124 Uiso calc R 1 H
C14 0.5389(5) 0.6528(3) 0.5224(7) 0.0898(17) Uani d . 1 C
H14 0.6242 0.6648 0.4897 0.108 Uiso calc R 1 H
C15 0.4302(4) 0.6489(3) 0.4364(5) 0.0744(14) Uani d . 1 C
H15 0.4430 0.6580 0.3467 0.089 Uiso calc R 1 H

loop_
_atom_site_aniso_label
_atom_site_aniso_U_11
_atom_site_aniso_U_22
_atom_site_aniso_U_33
_atom_site_aniso_U_12
_atom_site_aniso_U_13
_atom_site_aniso_U_23
Cl1 0.1550(15) 0.0789(8) 0.1490(15) 0.0358(8) -0.0427(12) -0.0419(10)
S1 0.0824(9) 0.1687(15) 0.1078(12) 0.0567(9) -0.0141(10) -0.0419(12)
N1 0.059(2) 0.085(3) 0.065(2) 0.007(2) -0.004(2) -0.0088(19)
N2 0.051(2) 0.111(3) 0.061(2) -0.017(2) 0.003(2) 0.000(2)
C1 0.081(3) 0.062(3) 0.103(4) -0.002(2) -0.021(3) -0.019(3)
C2 0.101(4) 0.081(3) 0.089(4) 0.008(3) -0.010(3) -0.037(3)
C3 0.086(4) 0.081(3) 0.075(4) 0.011(3) -0.013(3) -0.020(3)
C4 0.058(3) 0.060(3) 0.070(3) -0.004(2) -0.002(2) -0.012(2)
C5 0.055(3) 0.058(3) 0.070(3) -0.019(2) -0.007(3) 0.001(2)
C6 0.075(3) 0.054(3) 0.082(3) -0.010(2) -0.018(3) -0.008(3)
C7 0.043(2) 0.132(4) 0.064(3) 0.002(3) -0.011(3) -0.023(3)
C8 0.043(3) 0.151(4) 0.078(4) -0.022(3) 0.001(3) -0.013(4)
C9 0.051(3) 0.070(3) 0.057(3) -0.020(2) 0.001(3) 0.003(2)
C10 0.056(3) 0.057(2) 0.072(3) -0.0102(19) -0.007(3) -0.002(2)
C11 0.074(3) 0.100(3) 0.075(4) -0.006(3) -0.008(3) 0.012(3)
C12 0.103(5) 0.127(5) 0.083(4) 0.003(4) -0.033(4) 0.006(4)
C13 0.088(5) 0.100(4) 0.123(6) 0.009(3) -0.039(5) -0.021(4)
C14 0.060(3) 0.080(3) 0.129(6) -0.005(3) -0.010(4) -0.026(4)
C15 0.055(3) 0.076(3) 0.092(4) -0.007(2) 0.002(3) -0.020(3)

loop_
_atom_type_symbol
_atom_type_description
_atom_type_scat_dispersion_real
_atom_type_scat_dispersion_imag
_atom_type_scat_source
C C 0.0033 0.0016 'International Tables Vol C Tables 4.2.6.8 and 6.1.1.4'
H H 0.0000 0.0000 'International Tables Vol C Tables 4.2.6.8 and 6.1.1.4'
N N 0.0061 0.0033 'International Tables Vol C Tables 4.2.6.8 and 6.1.1.4'
S S 0.1246 0.1234 'International Tables Vol C Tables 4.2.6.8 and 6.1.1.4'
Cl Cl 0.1484 0.1585 'International Tables Vol C Tables 4.2.6.8 and 6.1.1.4'

loop_
_geom_angle_atom_site_label_1
_geom_angle_atom_site_label_2
_geom_angle_atom_site_label_3
_geom_angle
C7 N1 C4 127.8(4)
C7 N1 H1 117(3)
C4 N1 H1 115(3)
C9 N2 C8 118.8(4)
C6 C1 C2 121.0(4)
C6 C1 Cl1 120.8(4)
C2 C1 Cl1 118.2(4)
C3 C2 C1 119.0(5)
C3 C2 H2 120.5
C1 C2 H2 120.5
C2 C3 C4 120.9(5)
C2 C3 H3 119.6
C4 C3 H3 119.6
C3 C4 C5 120.2(4)
C3 C4 N1 116.5(4)
C5 C4 N1 123.1(4)
C4 C5 C6 117.8(4)
C4 C5 C9 122.3(4)
C6 C5 C9 119.9(4)
C1 C6 C5 121.2(4)
C1 C6 H6 119.4
C5 C6 H6 119.4
N1 C7 C8 113.4(4)
N1 C7 S1 122.8(4)
C8 C7 S1 123.8(4)
N2 C8 C7 109.3(3)
N2 C8 H8A 109.8
C7 C8 H8A 109.8
N2 C8 H8B 109.8
C7 C8 H8B 109.8
H8A C8 H8B 108.3
N2 C9 C5 124.4(4)
N2 C9 C10 115.4(4)
C5 C9 C10 120.2(4)
C11 C10 C15 119.2(4)
C11 C10 C9 120.3(4)
C15 C10 C9 120.5(4)
C10 C11 C12 120.2(5)
C10 C11 H11 119.9
C12 C11 H11 119.9
C13 C12 C11 120.7(6)
C13 C12 H12 119.7
C11 C12 H12 119.7
C14 C13 C12 119.7(6)
C14 C13 H13 120.2
C12 C13 H13 120.2
C13 C14 C15 120.5(6)
C13 C14 H14 119.8
C15 C14 H14 119.8
C10 C15 C14 119.7(5)
C10 C15 H15 120.2
C14 C15 H15 120.2

loop_
_geom_bond_atom_site_label_1
_geom_bond_atom_site_label_2
_geom_bond_distance
Cl1 C1 1.738(5)
S1 C7 1.645(5)
N1 C7 1.328(5)
N1 C4 1.413(5)
N1 H1 0.876(10)
N2 C9 1.284(5)
N2 C8 1.460(5)
C1 C6 1.352(6)
C1 C2 1.391(6)
C2 C3 1.373(7)
C2 H2 0.93
C3 C4 1.383(6)
C3 H3 0.93
C4 C5 1.401(6)
C5 C6 1.403(6)
C5 C9 1.469(6)
C6 H6 0.93
C7 C8 1.507(7)
C8 H8A 0.97
C8 H8B 0.97
C9 C10 1.496(6)
C10 C11 1.373(6)
C10 C15 1.380(6)
C11 C12 1.380(7)
C11 H11 0.93
C12 C13 1.366(7)
C12 H12 0.93
C13 C14 1.356(8)
C13 H13 0.93
C14 C15 1.396(7)
C14 H14 0.93
C15 H15 0.93

loop_
_geom_hbond_atom_site_label_D
_geom_hbond_atom_site_label_H
_geom_hbond_atom_site_label_A
_geom_hbond_site_symmetry_A
_geom_hbond_distance_DH
_geom_hbond_distance_HA
_geom_hbond_distance_DA
_geom_hbond_angle_DHA
_geom_hbond_publ_flag
N1 H1 N2 3_564 0.880(10) 1.95(3) 2.827(5) 177(3) y

loop_
_geom_torsion_atom_site_label_1
_geom_torsion_atom_site_label_2
_geom_torsion_atom_site_label_3
_geom_torsion_atom_site_label_4
_geom_torsion
C6 C1 C2 C3 -0.1(7)
Cl1 C1 C2 C3 -178.9(4)
C1 C2 C3 C4 -1.2(7)
C2 C3 C4 C5 1.0(7)
C2 C3 C4 N1 177.8(4)
C7 N1 C4 C3 142.0(4)
C7 N1 C4 C5 -41.3(6)
C3 C4 C5 C6 0.4(6)
N1 C4 C5 C6 -176.1(3)
C3 C4 C5 C9 178.3(4)
N1 C4 C5 C9 1.7(6)
C2 C1 C6 C5 1.5(7)
Cl1 C1 C6 C5 -179.7(3)
C4 C5 C6 C1 -1.6(6)
C9 C5 C6 C1 -179.6(4)
C4 N1 C7 C8 0.2(6)
C4 N1 C7 S1 177.9(3)
C9 N2 C8 C7 -74.3(5)
N1 C7 C8 N2 71.7(5)
S1 C7 C8 N2 -105.9(4)
C8 N2 C9 C5 2.9(6)
C8 N2 C9 C10 -176.1(4)
C4 C5 C9 N2 37.6(6)
C6 C5 C9 N2 -144.5(4)
C4 C5 C9 C10 -143.4(4)
C6 C5 C9 C10 34.4(5)
N2 C9 C10 C11 36.5(6)
C5 C9 C10 C11 -142.6(4)
N2 C9 C10 C15 -141.8(4)
C5 C9 C10 C15 39.1(6)
C15 C10 C11 C12 0.9(7)
C9 C10 C11 C12 -177.4(4)
C10 C11 C12 C13 -0.2(8)
C11 C12 C13 C14 -0.4(9)
C12 C13 C14 C15 0.4(8)
C11 C10 C15 C14 -1.0(7)
C9 C10 C15 C14 177.3(4)
C13 C14 C15 C10 0.4(8)

loop_
_cod_related_entry_id
_cod_related_entry_database
_cod_related_entry_code
1 ChemSpider 722070
